data_7042470
loop_
_publ_author_name
'Albuerne, Isabel G.'
'Alvarez, M. Angeles'
'Garc\'ia, M Esther'
'Garc\'ia-Viv\'o, Daniel'
'Ruiz, Miguel A.'

_publ_section_title
;
 Chemistry of CS2- and SCNPh-adducts of the pyramidal
 phosphinidene-bridged complex
 [Mo2Cp(\m-\k(1):\k(1),\h(5)-PC5H4)(CO)2(\h(6)-HMes*)(PMe3)].
;
_journal_issue 11
_journal_name_full 'Dalton transactions (Cambridge, England : 2003)'
_journal_page_first 3510
_journal_page_last 3525
_journal_paper_doi 10.1039/c7dt00132k
_journal_volume 46
_journal_year 2017
_chemical_formula_moiety 'C40 H53 Mo2 N O4 P2 S'
_chemical_formula_sum 'C40 H53 Mo2 N O4 P2 S'
_chemical_formula_weight 897.73
_space_group_crystal_system monoclinic
_space_group_IT_number 14
_space_group_name_Hall '-P 2yab'
_space_group_name_H-M_alt 'P 1 21/a 1'
_symmetry_space_group_name_Hall '-P 2yab'
_symmetry_space_group_name_H-M 'P 1 21/a 1'
_atom_sites_solution_hydrogens geom
_audit_creation_method SHELXL-2016/6
_audit_update_record
;
2016-11-21 deposited with the CCDC.
2017-02-09 downloaded from the CCDC.
;
_cell_angle_alpha 90
_cell_angle_beta 104.5280(10)
_cell_angle_gamma 90
_cell_formula_units_Z 4
_cell_length_a 13.67660(10)
_cell_length_b 15.4391(2)
_cell_length_c 22.8288(3)
_cell_measurement_reflns_used 20504
_cell_measurement_temperature 123.00(10)
_cell_measurement_theta_max 74.4526
_cell_measurement_theta_min 2.8598
_cell_volume 4666.27(9)
_computing_cell_refinement
;
CrysAlis RED, Oxford Diffraction Ltd.,
Version 1.171.31.7 (release 18-10-2006 CrysAlis171 .NET)
(compiled Oct 18 2006,16:28:17)
;
_computing_data_collection
;
CrysAlis CCD, Oxford Diffraction Ltd.,
Version 1.171.31.7 (release 18-10-2006 CrysAlis171 .NET)
(compiled Oct 18 2006,16:28:17)
;
_computing_data_reduction
;
CrysAlis RED, Oxford Diffraction Ltd.,
Version 1.171.31.7 (release 18-10-2006 CrysAlis171 .NET)
(compiled Oct 18 2006,16:28:17)
;
_computing_molecular_graphics 'Ortep for Windows (Farrugia, 2012)'
_computing_publication_material 'WinGX publication routines (Farrugia, 2012)'
_computing_structure_refinement 'SHELXL-2016/6 (Sheldrick, 2016)'
_computing_structure_solution 'SHELXL-2016/6 (Sheldrick, 2016)'
_diffrn_ambient_temperature 123.00(10)
_diffrn_measured_fraction_theta_full 0.999
_diffrn_measured_fraction_theta_max 0.977
_diffrn_measurement_device_type 'ONYX CCD'
_diffrn_measurement_method CCD
_diffrn_radiation_monochromator graphite
_diffrn_radiation_probe x-ray
_diffrn_radiation_source 'Nova (Cu) X-ray Source'
_diffrn_radiation_type CuK\a
_diffrn_radiation_wavelength 1.54184
_diffrn_reflns_av_R_equivalents 0.0345
_diffrn_reflns_av_unetI/netI 0.0234
_diffrn_reflns_Laue_measured_fraction_full 0.999
_diffrn_reflns_Laue_measured_fraction_max 0.977
_diffrn_reflns_limit_h_max 13
_diffrn_reflns_limit_h_min -17
_diffrn_reflns_limit_k_max 18
_diffrn_reflns_limit_k_min -18
_diffrn_reflns_limit_l_max 28
_diffrn_reflns_limit_l_min -25
_diffrn_reflns_number 42732
_diffrn_reflns_point_group_measured_fraction_full 0.999
_diffrn_reflns_point_group_measured_fraction_max 0.977
_diffrn_reflns_theta_full 67.684
_diffrn_reflns_theta_max 74.624
_diffrn_reflns_theta_min 3.492
_exptl_absorpt_coefficient_mu 5.739
_exptl_absorpt_correction_T_max 1.00000
_exptl_absorpt_correction_T_min 0.70212
_exptl_absorpt_correction_type multi-scan
_exptl_absorpt_process_details
;
CrysAlisPro, Agilent Technologies,
Version 1.171.35.19 (release 27-10-2011 CrysAlis171 .NET)
(compiled Oct 27 2011,15:02:11)
Empirical absorption correction using spherical harmonics,
 implemented in SCALE3 ABSPACK scaling algorithm.
;
_exptl_crystal_colour brown
_exptl_crystal_density_diffrn 1.278
_exptl_crystal_density_method 'not measured'
_exptl_crystal_description prism
_exptl_crystal_F_000 1848
_exptl_crystal_recrystallization_method 'Re-crystallisation from solvent: toluene/petroleum ether'
_exptl_crystal_size_max 0.180
_exptl_crystal_size_mid 0.090
_exptl_crystal_size_min 0.060
_refine_diff_density_max 0.656
_refine_diff_density_min -0.684
_refine_diff_density_rms 0.056
_refine_ls_extinction_method none
_refine_ls_goodness_of_fit_ref 1.047
_refine_ls_hydrogen_treatment constr
_refine_ls_matrix_type full
_refine_ls_number_parameters 450
_refine_ls_number_reflns 9350
_refine_ls_number_restraints 3
_refine_ls_restrained_S_all 1.047
_refine_ls_R_factor_all 0.0384
_refine_ls_R_factor_gt 0.0314
_refine_ls_shift/su_max 0.001
_refine_ls_shift/su_mean 0.000
_refine_ls_structure_factor_coef Fsqd
_refine_ls_weighting_details 'w=1/[\s^2^(Fo^2^)+(0.0453P)^2^+2.1469P] where P=(Fo^2^+2Fc^2^)/3'
_refine_ls_weighting_scheme calc
_refine_ls_wR_factor_gt 0.0826
_refine_ls_wR_factor_ref 0.0874
_reflns_Friedel_coverage 0.000
_reflns_number_gt 8015
_reflns_number_total 9350
_reflns_threshold_expression 'I > 2\s(I)'
_cod_data_source_file c7dt00132k2.cif
_cod_data_source_block compound3b
_cod_database_code 7042470
_shelx_shelxl_version_number 2016/6
_shelx_space_group_comment
;
The symmetry employed for this shelxl refinement is uniquely defined
by the following loop, which should always be used as a source of
symmetry information in preference to the above space-group names.
They are only intended as comments.
;
_shelx_estimated_absorpt_t_min 0.425
_shelx_estimated_absorpt_t_max 0.725

loop_
_space_group_symop_operation_xyz
'x, y, z'
'-x+1/2, y+1/2, -z'
'-x, -y, -z'
'x-1/2, -y-1/2, z'

loop_
_atom_site_label
_atom_site_type_symbol
_atom_site_fract_x
_atom_site_fract_y
_atom_site_fract_z
_atom_site_U_iso_or_equiv
_atom_site_adp_type
_atom_site_occupancy
_atom_site_site_symmetry_order
_atom_site_calc_flag
_atom_site_refinement_flags_posn
_atom_site_refinement_flags_adp
_atom_site_refinement_flags_occupancy
_atom_site_disorder_assembly
_atom_site_disorder_group
Mo1 Mo 0.67221(2) 0.72727(2) 0.58194(2) 0.03977(7) Uani 1 1 d . . . . .
Mo2 Mo 0.98929(2) 0.54393(2) 0.79729(2) 0.04927(7) Uani 1 1 d . . . . .
P1 P 0.85421(5) 0.57806(4) 0.64178(3) 0.03787(13) Uani 1 1 d . . . . .
P2 P 0.65983(5) 0.86556(4) 0.52578(3) 0.04168(14) Uani 1 1 d . . . . .
S1 S 0.90127(6) 0.42497(4) 0.72613(3) 0.05285(17) Uani 1 1 d . . . . .
N1 N 0.7239(2) 0.45140(16) 0.63924(11) 0.0546(6) Uani 1 1 d . . . . .
O1 O 0.77584(16) 0.68451(14) 0.47816(9) 0.0543(5) Uani 1 1 d . . . . .
O2 O 0.7971(2) 0.85865(16) 0.67671(11) 0.0761(7) Uani 1 1 d . . . . .
O3 O 0.77680(14) 0.64645(12) 0.64513(8) 0.0454(4) Uani 1 1 d . . . . .
O4 O 0.88543(13) 0.56472(11) 0.58470(8) 0.0421(4) Uani 1 1 d . . . . .
C1 C 0.74634(19) 0.70130(17) 0.51969(12) 0.0421(5) Uani 1 1 d . . . . .
C2 C 0.7529(2) 0.8120(2) 0.64072(14) 0.0531(7) Uani 1 1 d . . . . .
C3 C 0.8118(2) 0.47642(17) 0.66788(12) 0.0445(6) Uani 1 1 d . . . . .
C4 C 0.5588(2) 0.61473(19) 0.55159(16) 0.0547(7) Uani 1 1 d . . . . .
H4 H 0.577995 0.565094 0.534254 0.066 Uiso 1 1 calc R U . . .
C5 C 0.5184(2) 0.6915(2) 0.52067(15) 0.0542(7) Uani 1 1 d . . . . .
H5 H 0.505592 0.701358 0.479249 0.065 Uiso 1 1 calc R U . . .
C6 C 0.5011(2) 0.7506(2) 0.56466(17) 0.0580(8) Uani 1 1 d . . . . .
H6 H 0.475815 0.806575 0.557194 0.070 Uiso 1 1 calc R U . . .
C7 C 0.5289(2) 0.7098(2) 0.62150(17) 0.0624(8) Uani 1 1 d . . . . .
H7 H 0.524298 0.733517 0.658163 0.075 Uiso 1 1 calc R U . . .
C8 C 0.5644(2) 0.6276(2) 0.61304(17) 0.0601(8) Uani 1 1 d . . . . .
H8 H 0.588194 0.587283 0.643545 0.072 Uiso 1 1 calc R U . . .
C9 C 0.9624(2) 0.60401(18) 0.70256(11) 0.0440(6) Uani 1 1 d . . . . .
C10 C 1.0604(2) 0.5636(2) 0.71534(13) 0.0584(8) Uani 1 1 d . . . . .
H10 H 1.078989 0.517364 0.694354 0.070 Uiso 1 1 calc R U . . .
C11 C 1.1224(3) 0.6061(3) 0.76463(15) 0.0738(11) Uani 1 1 d . . . . .
H11 H 1.189838 0.593303 0.782236 0.089 Uiso 1 1 calc R U . . .
C12 C 1.0652(3) 0.6719(3) 0.78328(15) 0.0694(10) Uani 1 1 d . . . . .
H12 H 1.088446 0.709070 0.815843 0.083 Uiso 1 1 calc R U . . .
C13 C 0.9667(2) 0.67203(19) 0.74438(12) 0.0533(7) Uani 1 1 d . . . . .
H13 H 0.914581 0.709893 0.746071 0.064 Uiso 1 1 calc R U . . .
C14 C 0.6678(6) 0.3813(4) 0.6487(3) 0.0461(16) Uiso 0.5 1 d . . P A 1
C15 C 0.7124(7) 0.3010(6) 0.6506(4) 0.062(2) Uiso 0.5 1 d . . P A 1
H15 H 0.776742 0.297143 0.644178 0.074 Uiso 0.5 1 calc R U P A 1
C16 C 0.6634(8) 0.2236(6) 0.6620(4) 0.071(2) Uiso 0.5 1 d . . P A 1
H16 H 0.693609 0.169442 0.663254 0.086 Uiso 0.5 1 calc R U P A 1
C17 C 0.5711(6) 0.2343(7) 0.6708(3) 0.0624(17) Uiso 0.5 1 d . . P A 1
H17 H 0.538399 0.186155 0.681357 0.075 Uiso 0.5 1 calc R U P A 1
C18 C 0.5211(8) 0.3140(6) 0.6650(4) 0.081(2) Uiso 0.5 1 d . . P A 1
H18 H 0.455807 0.317836 0.669959 0.097 Uiso 0.5 1 calc R U P A 1
C19 C 0.5705(7) 0.3879(6) 0.6517(4) 0.072(2) Uiso 0.5 1 d . . P A 1
H19 H 0.536988 0.440801 0.644986 0.086 Uiso 0.5 1 calc R U P A 1
C18B C 0.5515(7) 0.2794(7) 0.6741(3) 0.0642(17) Uiso 0.5 1 d . . P A 2
H18B H 0.487436 0.276869 0.681125 0.077 Uiso 0.5 1 calc R U P A 2
C17B C 0.6074(7) 0.2071(5) 0.6725(3) 0.0597(17) Uiso 0.5 1 d . . P A 2
H17B H 0.580339 0.153948 0.679368 0.072 Uiso 0.5 1 calc R U P A 2
C14B C 0.6941(5) 0.3621(5) 0.6535(3) 0.0433(15) Uiso 0.5 1 d . . P A 2
C15B C 0.7464(7) 0.2870(5) 0.6534(3) 0.0584(18) Uiso 0.5 1 d . . P A 2
H15B H 0.811543 0.289256 0.648117 0.070 Uiso 0.5 1 calc R U P A 2
C19B C 0.5971(6) 0.3593(5) 0.6644(3) 0.0628(18) Uiso 0.5 1 d . . P A 2
H19B H 0.562112 0.410702 0.665306 0.075 Uiso 0.5 1 calc R U P A 2
C16B C 0.7048(7) 0.2079(5) 0.6610(4) 0.0676(19) Uiso 0.5 1 d . . P A 2
H16B H 0.739347 0.156593 0.658595 0.081 Uiso 0.5 1 calc R U P A 2
C20 C 1.0429(3) 0.5907(2) 0.89827(14) 0.0701(9) Uani 1 1 d . . . . .
C21 C 0.9379(3) 0.5995(2) 0.87458(14) 0.0674(9) Uani 1 1 d . . . . .
H21 H 0.909078 0.654290 0.872503 0.081 Uiso 1 1 calc R U . . .
C22 C 0.8747(3) 0.5271(2) 0.85378(14) 0.0670(9) Uani 1 1 d . . . . .
C23 C 0.9238(3) 0.4468(2) 0.85493(15) 0.0696(10) Uani 1 1 d . . . . .
H23 H 0.883910 0.397372 0.846576 0.084 Uiso 1 1 calc R U . . .
C24 C 1.0291(4) 0.4364(2) 0.86784(15) 0.0746(11) Uani 1 1 d . . . . .
C25 C 1.0880(3) 0.5115(3) 0.88803(14) 0.0740(10) Uani 1 1 d . . . . .
H25 H 1.157878 0.508573 0.894665 0.089 Uiso 1 1 calc R U . . .
C26 C 1.1074(4) 0.6624(3) 0.93734(17) 0.0924(14) Uani 1 1 d . . . . .
C27 C 1.0556(5) 0.7497(3) 0.9310(2) 0.1129(18) Uani 1 1 d . . . . .
H27A H 1.099319 0.791402 0.955821 0.169 Uiso 1 1 calc R U . . .
H27B H 0.994022 0.745293 0.943770 0.169 Uiso 1 1 calc R U . . .
H27C H 1.040604 0.767909 0.889518 0.169 Uiso 1 1 calc R U . . .
C28 C 1.2137(4) 0.6693(4) 0.9287(2) 0.1140(18) Uani 1 1 d . . . . .
H28A H 1.210525 0.687988 0.888148 0.171 Uiso 1 1 calc R U . . .
H28B H 1.246093 0.613802 0.935600 0.171 Uiso 1 1 calc R U . . .
H28C H 1.251606 0.710617 0.956883 0.171 Uiso 1 1 calc R U . . .
C29 C 1.1181(6) 0.6293(4) 1.00303(19) 0.150(3) Uani 1 1 d . . . . .
H29A H 1.147295 0.674021 1.031255 0.225 Uiso 1 1 calc R U . . .
H29B H 1.160946 0.579159 1.010132 0.225 Uiso 1 1 calc R U . . .
H29C H 1.052684 0.614365 1.008240 0.225 Uiso 1 1 calc R U . . .
C30 C 0.7589(4) 0.5362(3) 0.83923(19) 0.0856(12) Uani 1 1 d . . . . .
C31 C 0.7232(3) 0.6072(4) 0.7924(2) 0.1024(16) Uani 1 1 d . . . . .
H31A H 0.754677 0.661049 0.807629 0.154 Uiso 1 1 calc R U . . .
H31B H 0.651179 0.613020 0.784465 0.154 Uiso 1 1 calc R U . . .
H31C H 0.741229 0.592327 0.755660 0.154 Uiso 1 1 calc R U . . .
C32 C 0.7293(4) 0.5627(4) 0.8982(2) 0.1026(16) Uani 1 1 d . . . . .
H32A H 0.754097 0.520229 0.928992 0.154 Uiso 1 1 calc R U . . .
H32B H 0.657070 0.566271 0.890330 0.154 Uiso 1 1 calc R U . . .
H32C H 0.758345 0.618126 0.911568 0.154 Uiso 1 1 calc R U . . .
C33 C 0.7061(4) 0.4508(4) 0.8173(3) 0.121(2) Uani 1 1 d . . . . .
H33A H 0.725917 0.431487 0.781980 0.182 Uiso 1 1 calc R U . . .
H33B H 0.634218 0.459186 0.807400 0.182 Uiso 1 1 calc R U . . .
H33C H 0.724765 0.408056 0.848621 0.182 Uiso 1 1 calc R U . . .
C34 C 1.0622(7) 0.3389(6) 0.8684(4) 0.068(2) Uiso 0.5 1 d . . P B 1
C35 C 1.1420(7) 0.3390(6) 0.8312(4) 0.078(2) Uiso 0.5 1 d . . P B 1
H35A H 1.110296 0.353353 0.789921 0.118 Uiso 0.5 1 calc R U P B 1
H35B H 1.193210 0.381086 0.847679 0.118 Uiso 0.5 1 calc R U P B 1
H35C H 1.172195 0.282628 0.832976 0.118 Uiso 0.5 1 calc R U P B 1
C36 C 0.9858(9) 0.2702(7) 0.8446(5) 0.099(3) Uiso 0.5 1 d . . P B 1
H36A H 0.952458 0.282592 0.803141 0.149 Uiso 0.5 1 calc R U P B 1
H36B H 1.018808 0.215004 0.846961 0.149 Uiso 0.5 1 calc R U P B 1
H36C H 0.936858 0.268901 0.868236 0.149 Uiso 0.5 1 calc R U P B 1
C37 C 1.1127(8) 0.3161(7) 0.9342(4) 0.090(3) Uiso 0.5 1 d . . P B 1
H37A H 1.063039 0.316038 0.957313 0.136 Uiso 0.5 1 calc R U P B 1
H37B H 1.142937 0.259710 0.935892 0.136 Uiso 0.5 1 calc R U P B 1
H37C H 1.163952 0.358168 0.950595 0.136 Uiso 0.5 1 calc R U P B 1
C34B C 1.0992(6) 0.3549(5) 0.8692(3) 0.0635(19) Uiso 0.5 1 d D . P B 2
C35B C 1.1761(7) 0.3623(6) 0.8312(4) 0.073(2) Uiso 0.5 1 d D . P B 2
H35D H 1.221114 0.409656 0.845674 0.109 Uiso 0.5 1 calc R U P B 2
H35E H 1.214159 0.309467 0.834223 0.109 Uiso 0.5 1 calc R U P B 2
H35F H 1.141437 0.372275 0.789638 0.109 Uiso 0.5 1 calc R U P B 2
C36B C 1.0294(8) 0.2802(6) 0.8457(4) 0.081(2) Uiso 0.5 1 d D . P B 2
H36D H 0.980616 0.274903 0.869284 0.121 Uiso 0.5 1 calc R U P B 2
H36E H 0.995213 0.290533 0.804155 0.121 Uiso 0.5 1 calc R U P B 2
H36F H 1.067934 0.227726 0.848741 0.121 Uiso 0.5 1 calc R U P B 2
C37B C 1.1586(7) 0.3368(6) 0.9353(4) 0.078(2) Uiso 0.5 1 d D . P B 2
H37D H 1.202937 0.384520 0.950056 0.117 Uiso 0.5 1 calc R U P B 2
H37E H 1.112081 0.329746 0.960216 0.117 Uiso 0.5 1 calc R U P B 2
H37F H 1.197672 0.284816 0.936630 0.117 Uiso 0.5 1 calc R U P B 2
C38 C 0.6190(2) 0.96113(18) 0.55993(14) 0.0512(6) Uani 1 1 d . . . . .
H38A H 0.667262 0.974037 0.597342 0.077 Uiso 1 1 calc R U . . .
H38B H 0.554247 0.950323 0.567599 0.077 Uiso 1 1 calc R U . . .
H38C H 0.614100 1.009417 0.532849 0.077 Uiso 1 1 calc R U . . .
C39 C 0.7775(2) 0.90352(19) 0.51150(14) 0.0506(6) Uani 1 1 d . . . . .
H39A H 0.801167 0.862054 0.486870 0.076 Uiso 1 1 calc R U . . .
H39B H 0.827189 0.910387 0.549257 0.076 Uiso 1 1 calc R U . . .
H39C H 0.766428 0.958171 0.490834 0.076 Uiso 1 1 calc R U . . .
C40 C 0.5746(2) 0.8642(2) 0.45101(14) 0.0537(7) Uani 1 1 d . . . . .
H40A H 0.577507 0.918946 0.431614 0.081 Uiso 1 1 calc R U . . .
H40B H 0.506978 0.853905 0.454297 0.081 Uiso 1 1 calc R U . . .
H40C H 0.594188 0.818907 0.427434 0.081 Uiso 1 1 calc R U . . .

loop_
_atom_site_aniso_label
_atom_site_aniso_U_11
_atom_site_aniso_U_22
_atom_site_aniso_U_33
_atom_site_aniso_U_23
_atom_site_aniso_U_13
_atom_site_aniso_U_12
Mo1 0.03577(11) 0.04253(11) 0.04314(11) 0.00265(8) 0.01387(8) 0.00525(8)
Mo2 0.05747(14) 0.05479(14) 0.03532(11) 0.00787(9) 0.01117(9) 0.00555(10)
P1 0.0402(3) 0.0395(3) 0.0352(3) 0.0024(2) 0.0119(2) 0.0013(2)
P2 0.0353(3) 0.0439(3) 0.0463(3) 0.0039(3) 0.0111(3) 0.0045(2)
S1 0.0738(5) 0.0421(3) 0.0447(3) 0.0068(3) 0.0187(3) 0.0060(3)
N1 0.0615(15) 0.0564(14) 0.0505(13) -0.0050(11) 0.0225(11) -0.0143(11)
O1 0.0630(12) 0.0614(12) 0.0419(10) 0.0026(9) 0.0194(9) 0.0108(10)
O2 0.0863(17) 0.0664(15) 0.0638(14) -0.0169(12) -0.0033(12) 0.0056(12)
O3 0.0510(10) 0.0487(10) 0.0383(9) 0.0057(8) 0.0145(8) 0.0107(8)
O4 0.0455(9) 0.0448(9) 0.0385(9) 0.0009(7) 0.0155(7) 0.0011(7)
C1 0.0380(12) 0.0453(13) 0.0414(13) 0.0022(11) 0.0068(10) 0.0047(10)
C2 0.0568(16) 0.0527(16) 0.0490(15) 0.0026(13) 0.0117(13) 0.0118(13)
C3 0.0536(15) 0.0423(13) 0.0414(13) 0.0007(11) 0.0188(11) -0.0008(11)
C4 0.0403(14) 0.0491(15) 0.079(2) -0.0019(14) 0.0229(14) -0.0019(11)
C5 0.0343(13) 0.0564(17) 0.0698(19) 0.0016(14) 0.0091(12) -0.0054(11)
C6 0.0351(13) 0.0514(16) 0.091(2) 0.0040(16) 0.0223(14) 0.0048(11)
C7 0.0495(16) 0.069(2) 0.080(2) -0.0052(17) 0.0366(16) 0.0015(14)
C8 0.0464(15) 0.0620(18) 0.081(2) 0.0172(16) 0.0340(15) 0.0035(13)
C9 0.0474(14) 0.0509(14) 0.0339(12) 0.0088(11) 0.0107(10) -0.0014(11)
C10 0.0479(15) 0.086(2) 0.0421(14) 0.0098(14) 0.0128(12) 0.0028(15)
C11 0.0489(17) 0.123(3) 0.0448(16) 0.0124(19) 0.0031(13) -0.0165(19)
C12 0.080(2) 0.079(2) 0.0439(16) 0.0037(15) 0.0058(15) -0.0299(19)
C13 0.0689(19) 0.0490(15) 0.0383(13) 0.0050(11) 0.0065(12) -0.0083(13)
C20 0.101(3) 0.072(2) 0.0352(15) 0.0050(14) 0.0135(16) 0.000(2)
C21 0.094(3) 0.068(2) 0.0433(16) -0.0010(15) 0.0242(16) 0.0070(18)
C22 0.087(2) 0.080(2) 0.0431(16) 0.0028(15) 0.0339(16) 0.0008(19)
C23 0.103(3) 0.067(2) 0.0450(16) 0.0128(15) 0.0313(18) -0.0036(19)
C24 0.114(3) 0.068(2) 0.0400(16) 0.0183(15) 0.0155(18) 0.021(2)
C25 0.085(2) 0.095(3) 0.0359(15) 0.0142(16) 0.0030(15) 0.015(2)
C26 0.127(4) 0.103(3) 0.0442(18) -0.0052(19) 0.014(2) -0.017(3)
C27 0.154(5) 0.093(3) 0.093(3) -0.032(3) 0.033(3) -0.027(3)
C28 0.109(4) 0.146(5) 0.066(3) -0.017(3) -0.017(3) -0.015(3)
C29 0.239(8) 0.158(6) 0.038(2) -0.011(3) 0.007(3) -0.049(5)
C30 0.092(3) 0.113(3) 0.065(2) -0.010(2) 0.045(2) 0.000(2)
C31 0.076(3) 0.168(5) 0.071(3) 0.005(3) 0.033(2) 0.029(3)
C32 0.112(4) 0.137(4) 0.079(3) -0.004(3) 0.062(3) 0.012(3)
C33 0.104(4) 0.156(5) 0.123(4) -0.050(4) 0.065(3) -0.030(4)
C38 0.0476(15) 0.0468(15) 0.0616(17) 0.0030(13) 0.0184(13) 0.0055(11)
C39 0.0408(14) 0.0541(16) 0.0591(16) 0.0083(13) 0.0167(12) 0.0025(11)
C40 0.0494(15) 0.0542(16) 0.0532(16) 0.0065(13) 0.0046(12) 0.0047(12)

loop_
_atom_type_symbol
_atom_type_description
_atom_type_scat_dispersion_real
_atom_type_scat_dispersion_imag
_atom_type_scat_source
C C 0.0181 0.0091 'International Tables Vol C Tables 4.2.6.8 and 6.1.1.4'
H H 0.0000 0.0000 'International Tables Vol C Tables 4.2.6.8 and 6.1.1.4'
Mo Mo -0.0483 2.7339 'International Tables Vol C Tables 4.2.6.8 and 6.1.1.4'
N N 0.0311 0.0180 'International Tables Vol C Tables 4.2.6.8 and 6.1.1.4'
O O 0.0492 0.0322 'International Tables Vol C Tables 4.2.6.8 and 6.1.1.4'
P P 0.2955 0.4335 'International Tables Vol C Tables 4.2.6.8 and 6.1.1.4'
S S 0.3331 0.5567 'International Tables Vol C Tables 4.2.6.8 and 6.1.1.4'

loop_
_geom_angle_atom_site_label_1
_geom_angle_atom_site_label_2
_geom_angle_atom_site_label_3
_geom_angle
C1 Mo1 C2 108.57(12)
C1 Mo1 O3 89.41(9)
C2 Mo1 O3 76.56(10)
C1 Mo1 C5 94.04(11)
C2 Mo1 C5 147.05(11)
O3 Mo1 C5 128.67(9)
C1 Mo1 C6 126.13(12)
C2 Mo1 C6 112.28(12)
O3 Mo1 C6 132.89(10)
C5 Mo1 C6 36.08(12)
C1 Mo1 C4 93.35(11)
C2 Mo1 C4 155.25(12)
O3 Mo1 C4 92.76(10)
C5 Mo1 C4 35.94(11)
C6 Mo1 C4 59.38(11)
C1 Mo1 C8 123.65(11)
C2 Mo1 C8 120.44(13)
O3 Mo1 C8 77.36(10)
C5 Mo1 C8 58.49(12)
C6 Mo1 C8 57.90(11)
C4 Mo1 C8 34.81(12)
C1 Mo1 C7 150.51(12)
C2 Mo1 C7 100.89(13)
O3 Mo1 C7 98.76(10)
C5 Mo1 C7 58.85(12)
C6 Mo1 C7 35.00(12)
C4 Mo1 C7 58.18(11)
C8 Mo1 C7 34.15(11)
C1 Mo1 P2 77.53(8)
C2 Mo1 P2 74.76(9)
O3 Mo1 P2 142.54(6)
C5 Mo1 P2 87.61(8)
C6 Mo1 P2 80.88(8)
C4 Mo1 P2 122.59(8)
C8 Mo1 P2 138.73(8)
C7 Mo1 P2 109.88(9)
C25 Mo2 C21 65.68(14)
C25 Mo2 C24 36.72(15)
C21 Mo2 C24 77.76(14)
C25 Mo2 C22 77.92(14)
C21 Mo2 C22 36.68(13)
C24 Mo2 C22 66.05(15)
C25 Mo2 C12 97.66(14)
C21 Mo2 C12 91.31(14)
C24 Mo2 C12 133.60(15)
C22 Mo2 C12 125.25(14)
C25 Mo2 C9 152.02(13)
C21 Mo2 C9 125.62(12)
C24 Mo2 C9 155.79(12)
C22 Mo2 C9 127.46(12)
C12 Mo2 C9 59.43(10)
C25 Mo2 C13 130.73(14)
C21 Mo2 C13 93.30(12)
C24 Mo2 C13 166.96(13)
C22 Mo2 C13 112.01(13)
C12 Mo2 C13 35.93(12)
C9 Mo2 C13 35.76(10)
C25 Mo2 C23 63.72(15)
C21 Mo2 C23 63.62(13)
C24 Mo2 C23 35.57(15)
C22 Mo2 C23 35.60(13)
C12 Mo2 C23 152.89(13)
C9 Mo2 C23 143.36(12)
C13 Mo2 C23 146.62(14)
C25 Mo2 C10 119.81(13)
C21 Mo2 C10 149.54(13)
C24 Mo2 C10 125.91(14)
C22 Mo2 C10 162.08(12)
C12 Mo2 C10 58.76(13)
C9 Mo2 C10 36.23(10)
C13 Mo2 C10 59.66(12)
C23 Mo2 C10 146.83(13)
C25 Mo2 C11 92.85(14)
C21 Mo2 C11 121.33(15)
C24 Mo2 C11 117.15(16)
C22 Mo2 C11 158.01(14)
C12 Mo2 C11 35.48(15)
C9 Mo2 C11 59.19(10)
C13 Mo2 C11 59.48(13)
C23 Mo2 C11 152.71(14)
C10 Mo2 C11 34.63(12)
C25 Mo2 C20 35.89(14)
C21 Mo2 C20 35.70(14)
C24 Mo2 C20 64.58(13)
C22 Mo2 C20 64.52(14)
C12 Mo2 C20 80.29(13)
C9 Mo2 C20 137.43(12)
C13 Mo2 C20 102.65(11)
C23 Mo2 C20 73.24(13)
C10 Mo2 C20 130.98(13)
C11 Mo2 C20 96.35(13)
C25 Mo2 S1 120.71(12)
C21 Mo2 S1 126.18(11)
C24 Mo2 S1 85.21(11)
C22 Mo2 S1 89.80(10)
C12 Mo2 S1 133.73(9)
C9 Mo2 S1 75.64(7)
C13 Mo2 S1 107.81(7)
C23 Mo2 S1 72.99(10)
C10 Mo2 S1 78.93(9)
C11 Mo2 S1 111.95(10)
C20 Mo2 S1 145.96(9)
O4 P1 O3 120.07(10)
O4 P1 C9 110.22(11)
O3 P1 C9 104.84(12)
O4 P1 C3 110.64(11)
O3 P1 C3 107.49(12)
C9 P1 C3 101.93(12)
C40 P2 C39 102.97(14)
C40 P2 C38 102.68(14)
C39 P2 C38 101.29(14)
C40 P2 Mo1 115.01(10)
C39 P2 Mo1 115.00(10)
C38 P2 Mo1 117.77(10)
C3 S1 Mo2 106.58(9)
C3 N1 C14 130.5(4)
C3 N1 C14B 116.1(4)
P1 O3 Mo1 136.58(11)
O1 C1 Mo1 170.2(2)
O2 C2 Mo1 176.4(3)
N1 C3 S1 129.8(2)
N1 C3 P1 115.4(2)
S1 C3 P1 114.74(15)
C8 C4 C5 107.2(3)
C8 C4 Mo1 74.32(18)
C5 C4 Mo1 70.73(16)
C8 C4 H4 126.4
C5 C4 H4 126.4
Mo1 C4 H4 120.4
C4 C5 C6 107.4(3)
C4 C5 Mo1 73.33(17)
C6 C5 Mo1 72.71(17)
C4 C5 H5 126.3
C6 C5 H5 126.3
Mo1 C5 H5 119.5
C7 C6 C5 108.1(3)
C7 C6 Mo1 75.17(17)
C5 C6 Mo1 71.21(15)
C7 C6 H6 126.0
C5 C6 H6 126.0
Mo1 C6 H6 119.5
C8 C7 C6 107.7(3)
C8 C7 Mo1 72.53(16)
C6 C7 Mo1 69.83(16)
C8 C7 H7 126.1
C6 C7 H7 126.1
Mo1 C7 H7 123.1
C7 C8 C4 109.6(3)
C7 C8 Mo1 73.32(18)
C4 C8 Mo1 70.87(16)
C7 C8 H8 125.2
C4 C8 H8 125.2
Mo1 C8 H8 122.2
C13 C9 C10 107.8(3)
C13 C9 P1 125.0(2)
C10 C9 P1 127.1(2)
C13 C9 Mo2 72.16(15)
C10 C9 Mo2 73.34(15)
P1 C9 Mo2 122.83(13)
C11 C10 C9 107.9(3)
C11 C10 Mo2 72.85(18)
C9 C10 Mo2 70.43(15)
C11 C10 H10 126.1
C9 C10 H10 126.1
Mo2 C10 H10 122.4
C10 C11 C12 108.2(3)
C10 C11 Mo2 72.52(19)
C12 C11 Mo2 70.39(19)
C10 C11 H11 125.9
C12 C11 H11 125.9
Mo2 C11 H11 122.8
C11 C12 C13 108.9(3)
C11 C12 Mo2 74.1(2)
C13 C12 Mo2 72.29(18)
C11 C12 H12 125.5
C13 C12 H12 125.5
Mo2 C12 H12 119.8
C9 C13 C12 107.2(3)
C9 C13 Mo2 72.08(15)
C12 C13 Mo2 71.77(18)
C9 C13 H13 126.4
C12 C13 H13 126.4
Mo2 C13 H13 121.5
C15 C14 N1 117.0(6)
C15 C14 C19 119.9(7)
N1 C14 C19 122.9(7)
C14 C15 C16 122.4(8)
C14 C15 H15 118.8
C16 C15 H15 118.8
C17 C16 C15 115.4(9)
C17 C16 H16 122.3
C15 C16 H16 122.3
C16 C17 C18 123.5(8)
C16 C17 H17 118.2
C18 C17 H17 118.2
C19 C18 C17 119.2(9)
C19 C18 H18 120.4
C17 C18 H18 120.4
C18 C19 C14 119.0(9)
C18 C19 H19 120.5
C14 C19 H19 120.5
C17B C18B C19B 115.8(7)
C17B C18B H18B 122.1
C19B C18B H18B 122.1
C18B C17B C16B 124.0(8)
C18B C17B H17B 118.0
C16B C17B H17B 118.0
C15B C14B C19B 119.4(7)
C15B C14B N1 127.7(6)
C19B C14B N1 112.8(6)
C14B C15B C16B 121.5(8)
C14B C15B H15B 119.3
C16B C15B H15B 119.3
C18B C19B C14B 121.5(8)
C18B C19B H19B 119.2
C14B C19B H19B 119.2
C15B C16B C17B 117.7(8)
C15B C16B H16B 121.1
C17B C16B H16B 121.1
C25 C20 C21 117.7(4)
C25 C20 C26 120.2(4)
C21 C20 C26 122.1(4)
C25 C20 Mo2 67.32(18)
C21 C20 Mo2 67.41(18)
C26 C20 Mo2 140.9(3)
C20 C21 C22 121.9(3)
C20 C21 Mo2 76.9(2)
C22 C21 Mo2 73.65(18)
C20 C21 H21 119.0
C22 C21 H21 119.0
Mo2 C21 H21 121.6
C21 C22 C23 116.1(4)
C21 C22 C30 120.4(4)
C23 C22 C30 123.0(4)
C21 C22 Mo2 69.66(19)
C23 C22 Mo2 73.7(2)
C30 C22 Mo2 133.0(2)
C24 C23 C22 124.4(4)
C24 C23 Mo2 70.8(2)
C22 C23 Mo2 70.75(19)
C24 C23 H23 117.8
C22 C23 H23 117.8
Mo2 C23 H23 134.8
C23 C24 C25 116.2(4)
C23 C24 C34B 133.0(5)
C25 C24 C34B 110.6(5)
C23 C24 C34 113.0(5)
C25 C24 C34 129.8(5)
C23 C24 Mo2 73.60(19)
C25 C24 Mo2 69.55(18)
C34B C24 Mo2 129.1(3)
C34 C24 Mo2 136.0(4)
C24 C25 C20 121.5(4)
C24 C25 Mo2 73.72(19)
C20 C25 Mo2 76.80(19)
C24 C25 H25 119.2
C20 C25 H25 119.2
Mo2 C25 H25 121.4
C27 C26 C28 111.5(5)
C27 C26 C20 113.3(4)
C28 C26 C20 113.6(4)
C27 C26 C29 108.2(5)
C28 C26 C29 106.7(5)
C20 C26 C29 102.8(4)
C26 C27 H27A 109.5
C26 C27 H27B 109.5
H27A C27 H27B 109.5
C26 C27 H27C 109.5
H27A C27 H27C 109.5
H27B C27 H27C 109.5
C26 C28 H28A 109.5
C26 C28 H28B 109.5
H28A C28 H28B 109.5
C26 C28 H28C 109.5
H28A C28 H28C 109.5
H28B C28 H28C 109.5
C26 C29 H29A 109.5
C26 C29 H29B 109.5
H29A C29 H29B 109.5
C26 C29 H29C 109.5
H29A C29 H29C 109.5
H29B C29 H29C 109.5
C22 C30 C31 110.4(3)
C22 C30 C33 111.6(4)
C31 C30 C33 110.4(5)
C22 C30 C32 108.3(4)
C31 C30 C32 108.1(4)
C33 C30 C32 107.9(4)
C30 C31 H31A 109.5
C30 C31 H31B 109.5
H31A C31 H31B 109.5
C30 C31 H31C 109.5
H31A C31 H31C 109.5
H31B C31 H31C 109.5
C30 C32 H32A 109.5
C30 C32 H32B 109.5
H32A C32 H32B 109.5
C30 C32 H32C 109.5
H32A C32 H32C 109.5
H32B C32 H32C 109.5
C30 C33 H33A 109.5
C30 C33 H33B 109.5
H33A C33 H33B 109.5
C30 C33 H33C 109.5
H33A C33 H33C 109.5
H33B C33 H33C 109.5
C37 C34 C35 109.5(8)
C37 C34 C36 107.2(8)
C35 C34 C36 109.2(8)
C37 C34 C24 106.7(7)
C35 C34 C24 103.8(7)
C36 C34 C24 120.2(7)
C34 C35 H35A 109.5
C34 C35 H35B 109.5
H35A C35 H35B 109.5
C34 C35 H35C 109.5
H35A C35 H35C 109.5
H35B C35 H35C 109.5
C34 C36 H36A 109.5
C34 C36 H36B 109.5
H36A C36 H36B 109.5
C34 C36 H36C 109.5
H36A C36 H36C 109.5
H36B C36 H36C 109.5
C34 C37 H37A 109.5
C34 C37 H37B 109.5
H37A C37 H37B 109.5
C34 C37 H37C 109.5
H37A C37 H37C 109.5
H37B C37 H37C 109.5
C36B C34B C35B 108.6(7)
C36B C34B C37B 109.8(7)
C35B C34B C37B 107.4(7)
C36B C34B C24 106.0(7)
C35B C34B C24 115.5(6)
C37B C34B C24 109.4(6)
C34B C35B H35D 109.5
C34B C35B H35E 109.5
H35D C35B H35E 109.5
C34B C35B H35F 109.5
H35D C35B H35F 109.5
H35E C35B H35F 109.5
C34B C36B H36D 109.5
C34B C36B H36E 109.5
H36D C36B H36E 109.5
C34B C36B H36F 109.5
H36D C36B H36F 109.5
H36E C36B H36F 109.5
C34B C37B H37D 109.5
C34B C37B H37E 109.5
H37D C37B H37E 109.5
C34B C37B H37F 109.5
H37D C37B H37F 109.5
H37E C37B H37F 109.5
P2 C38 H38A 109.5
P2 C38 H38B 109.5
H38A C38 H38B 109.5
P2 C38 H38C 109.5
H38A C38 H38C 109.5
H38B C38 H38C 109.5
P2 C39 H39A 109.5
P2 C39 H39B 109.5
H39A C39 H39B 109.5
P2 C39 H39C 109.5
H39A C39 H39C 109.5
H39B C39 H39C 109.5
P2 C40 H40A 109.5
P2 C40 H40B 109.5
H40A C40 H40B 109.5
P2 C40 H40C 109.5
H40A C40 H40C 109.5
H40B C40 H40C 109.5

loop_
_geom_bond_atom_site_label_1
_geom_bond_atom_site_label_2
_geom_bond_distance
Mo1 C1 1.983(3)
Mo1 C2 1.997(3)
Mo1 O3 2.1562(18)
Mo1 C5 2.283(3)
Mo1 C6 2.302(3)
Mo1 C4 2.317(3)
Mo1 C8 2.361(3)
Mo1 C7 2.371(3)
Mo1 P2 2.4741(7)
Mo2 C25 2.227(3)
Mo2 C21 2.228(3)
Mo2 C24 2.282(3)
Mo2 C22 2.280(3)
Mo2 C12 2.291(3)
Mo2 C9 2.297(2)
Mo2 C13 2.298(3)
Mo2 C23 2.318(3)
Mo2 C10 2.335(3)
Mo2 C11 2.339(3)
Mo2 C20 2.350(3)
Mo2 S1 2.5455(8)
P1 O4 1.4839(18)
P1 O3 1.5107(18)
P1 C9 1.801(3)
P1 C3 1.824(3)
P2 C40 1.810(3)
P2 C39 1.818(3)
P2 C38 1.821(3)
S1 C3 1.755(3)
N1 C3 1.276(4)
N1 C14 1.374(7)
N1 C14B 1.496(7)
O1 C1 1.149(3)
O2 C2 1.144(4)
C4 C8 1.400(5)
C4 C5 1.419(4)
C4 H4 0.9300
C5 C6 1.420(5)
C5 H5 0.9300
C6 C7 1.407(5)
C6 H6 0.9300
C7 C8 1.389(4)
C7 H7 0.9300
C8 H8 0.9300
C9 C13 1.411(4)
C9 C10 1.441(4)
C10 C11 1.391(5)
C10 H10 0.9300
C11 C12 1.412(6)
C11 H11 0.9300
C12 C13 1.415(5)
C12 H12 0.9300
C13 H13 0.9300
C14 C15 1.378(11)
C14 C19 1.353(11)
C15 C16 1.425(12)
C15 H15 0.9300
C16 C17 1.338(13)
C16 H16 0.9300
C17 C18 1.397(13)
C17 H17 0.9300
C18 C19 1.397(12)
C18 H18 0.9300
C19 H19 0.9300
C18B C17B 1.359(11)
C18B C19B 1.424(11)
C18B H18B 0.9300
C17B C16B 1.421(12)
C17B H17B 0.9300
C14B C15B 1.363(11)
C14B C19B 1.410(10)
C15B C16B 1.376(11)
C15B H15B 0.9300
C19B H19B 0.9300
C16B H16B 0.9300
C20 C25 1.415(5)
C20 C21 1.408(5)
C20 C26 1.552(6)
C21 C22 1.420(5)
C21 H21 0.9300
C22 C23 1.406(5)
C22 C30 1.541(6)
C23 C24 1.405(6)
C23 H23 0.9300
C24 C25 1.421(6)
C24 C34B 1.577(9)
C24 C34 1.570(9)
C25 H25 0.9300
C26 C27 1.513(7)
C26 C28 1.518(7)
C26 C29 1.556(6)
C27 H27A 0.9600
C27 H27B 0.9600
C27 H27C 0.9600
C28 H28A 0.9600
C28 H28B 0.9600
C28 H28C 0.9600
C29 H29A 0.9600
C29 H29B 0.9600
C29 H29C 0.9600
C30 C31 1.523(7)
C30 C33 1.527(7)
C30 C32 1.555(5)
C31 H31A 0.9600
C31 H31B 0.9600
C31 H31C 0.9600
C32 H32A 0.9600
C32 H32B 0.9600
C32 H32C 0.9600
C33 H33A 0.9600
C33 H33B 0.9600
C33 H33C 0.9600
C34 C37 1.529(12)
C34 C35 1.540(12)
C34 C36 1.493(14)
C35 H35A 0.9600
C35 H35B 0.9600
C35 H35C 0.9600
C36 H36A 0.9600
C36 H36B 0.9600
C36 H36C 0.9600
C37 H37A 0.9600
C37 H37B 0.9600
C37 H37C 0.9600
C34B C36B 1.507(11)
C34B C35B 1.528(10)
C34B C37B 1.549(10)
C35B H35D 0.9600
C35B H35E 0.9600
C35B H35F 0.9600
C36B H36D 0.9600
C36B H36E 0.9600
C36B H36F 0.9600
C37B H37D 0.9600
C37B H37E 0.9600
C37B H37F 0.9600
C38 H38A 0.9600
C38 H38B 0.9600
C38 H38C 0.9600
C39 H39A 0.9600
C39 H39B 0.9600
C39 H39C 0.9600
C40 H40A 0.9600
C40 H40B 0.9600
C40 H40C 0.9600
